data_4345443
loop_
_publ_author_name
'Parvin, Nasrina'
'Pal, Shiv'
'Khan, Shabana'
'Das, Shubhajit'
'Pati, Swapan K.'
'Roesky, Herbert W.'

_publ_section_title
;
 Unique Approach to Copper(I) Silylene Chalcogenone Complexes.
;
_journal_issue 3
_journal_name_full 'Inorganic chemistry'
_journal_page_first 1706
_journal_page_last 1712
_journal_paper_doi 10.1021/acs.inorgchem.6b02833
_journal_volume 56
_journal_year 2017
_chemical_formula_moiety 'C69 H56 Br Cu N2 Se, C7H8'
_chemical_formula_sum 'C76 H64 Br Cu N2 Se'
_chemical_formula_weight 1227.70
_space_group_crystal_system monoclinic
_space_group_IT_number 14
_space_group_name_Hall '-P 2ybc'
_space_group_name_H-M_alt 'P 1 21/c 1'
_symmetry_space_group_name_Hall '-P 2ybc'
_symmetry_space_group_name_H-M 'P 1 21/c 1'
_atom_sites_solution_hydrogens geom
_audit_creation_method SHELXL-2014/7
_cell_angle_alpha 90
_cell_angle_beta 99.715(10)
_cell_angle_gamma 90
_cell_formula_units_Z 4
_cell_length_a 21.191(12)
_cell_length_b 12.807(7)
_cell_length_c 25.044(14)
_cell_measurement_reflns_used 9367
_cell_measurement_temperature 100(2)
_cell_measurement_theta_max 19.45
_cell_measurement_theta_min 2.29
_cell_volume 6699(6)
_computing_cell_refinement 'Bruker SAINT'
_computing_data_collection 'Bruker APEX2'
_computing_data_reduction 'Bruker SAINT'
_computing_molecular_graphics 'Bruker SHELXTL'
_computing_publication_material 'Bruker SHELXTL'
_computing_structure_refinement 'SHELXL-2014 (Sheldrick 2014)'
_computing_structure_solution 'SHELXS-97 (Sheldrick 2008)'
_diffrn_ambient_temperature 100(2)
_diffrn_measured_fraction_theta_full 0.999
_diffrn_measured_fraction_theta_max 0.999
_diffrn_measurement_device_type 'Bruker APEX-II CCD'
_diffrn_measurement_method '\f and \w scans'
_diffrn_radiation_type MoK\a
_diffrn_radiation_wavelength 0.71073
_diffrn_reflns_av_R_equivalents 0.2240
_diffrn_reflns_av_unetI/netI 0.1481
_diffrn_reflns_Laue_measured_fraction_full 0.999
_diffrn_reflns_Laue_measured_fraction_max 0.999
_diffrn_reflns_limit_h_max 22
_diffrn_reflns_limit_h_min -22
_diffrn_reflns_limit_k_max 13
_diffrn_reflns_limit_k_min -13
_diffrn_reflns_limit_l_max 26
_diffrn_reflns_limit_l_min -26
_diffrn_reflns_number 92225
_diffrn_reflns_point_group_measured_fraction_full 0.999
_diffrn_reflns_point_group_measured_fraction_max 0.999
_diffrn_reflns_theta_full 22.499
_diffrn_reflns_theta_max 22.499
_diffrn_reflns_theta_min 2.332
_exptl_absorpt_coefficient_mu 1.507
_exptl_absorpt_process_details 'Sheldrick, G. M. (2012) SADABS. Bruker AXS Inc., Madison, Wisconsin, USA.'
_exptl_crystal_colour colorless
_exptl_crystal_density_diffrn 1.217
_exptl_crystal_description block
_exptl_crystal_F_000 2528
_exptl_crystal_size_max 0.100
_exptl_crystal_size_mid 0.100
_exptl_crystal_size_min 0.100
_exptl_transmission_factor_max 0.7457
_exptl_transmission_factor_min 0.6039
_platon_squeeze_details
;
TITL 14_a.res in P2(1)/c
CELL   21.1910   12.8070   25.0440     90.00     99.71     90.00
SPGR P21/c
# Solvent Accessible Volume =     907.4
# Electrons Found in S.A.V. =     285.8
# Note: Atoms in Void as Cxxx and Qxxx all others
C101 0.541 0.174 0.056 !       3.29 eA-3
C102 0.618 0.147 0.073 !       2.67 eA-3
C103 0.490 0.215 0.071 !       2.48 eA-3
C104 0.479 0.662 0.391 !       2.45 eA-3
C105 0.555 0.076 0.003 !       2.35 eA-3
C106 0.518 0.162 0.017 !       2.32 eA-3
C107 0.409 0.683 0.468 !       2.31 eA-3
C108 0.610 0.364 0.462 !       2.28 eA-3
C109 0.595 0.392 0.451 !       2.27 eA-3
C110 0.402 0.780 0.023 !       2.21 eA-3
C111 0.554 0.173 0.010 !       2.20 eA-3
C112 0.622 0.206 0.000 !       2.14 eA-3
C113 0.453 0.703 0.406 !       2.05 eA-3
C114 0.428 0.753 0.469 !       2.02 eA-3
C115 0.493 0.722 0.398 !       1.98 eA-3
C116 0.416 0.738 0.009 !       1.94 eA-3
C117 0.569 0.312 0.436 !       1.93 eA-3
C118 0.488 0.829 0.022 !       1.88 eA-3
C119 0.468 0.814 0.467 !       1.87 eA-3
C120 0.601 0.109 0.008 !       1.84 eA-3
C121 0.535 0.091 0.039 !       1.77 eA-3
C122 0.485 0.742 0.007 !       1.74 eA-3
C123 0.421 0.937 0.024 !       1.72 eA-3
C124 0.453 0.614 0.354 !       1.69 eA-3
C125 0.343 0.794 0.032 !       1.68 eA-3
C126 0.494 0.079 0.118 !       1.68 eA-3
C127 0.532 0.046 0.093 !       1.67 eA-3
C128 0.414 0.859 0.024 !       1.65 eA-3
C129 0.466 0.701 0.357 !       1.64 eA-3
C130 0.601 0.095 0.050 !       1.55 eA-3
C131 0.545 0.257 0.068 !       1.54 eA-3
C132 0.443 0.716 0.085 !       1.49 eA-3
C133 0.466 0.091 0.041 !       1.47 eA-3
C134 0.391 0.980 0.046 !       1.44 eA-3
C135 0.461 0.450 0.499 !       1.36 eA-3
C136 0.451 0.953 0.045 !       1.36 eA-3
C137 0.336 0.794 0.009 !       1.36 eA-3
C138 0.500 0.081 0.070 !       1.35 eA-3
Q139 0.599 0.190 0.163 !       1.34 eA-3
C140 0.652 0.133 0.109 !       1.33 eA-3
C141 0.517 0.466 0.492 !       1.33 eA-3
C142 0.456 0.592 0.435 !       1.32 eA-3
C143 0.503 0.080 0.018 !       1.31 eA-3
C144 0.388 0.764 0.477 !       1.28 eA-3
C145 0.528 0.358 0.446 !       1.27 eA-3
Q146 0.460 0.360 0.492 !       1.26 eA-3
Q147 0.516 0.831 0.453 !       1.25 eA-3
C148 0.538 0.689 0.445 !       1.23 eA-3
C149 0.444 0.027 0.058 !       1.20 eA-3
Q150 0.459 0.813 0.109 !       1.17 eA-3
C151 0.585 0.466 0.423 !       1.16 eA-3
C152 0.589 0.059 0.110 !       1.16 eA-3
Q153 0.604 0.421 0.407 !       1.16 eA-3
Q154 0.505 0.330 0.068 !       1.15 eA-3
Q155 0.285 0.155 0.110 !       1.14 eA-3
C156 0.461 0.732 0.047 !       1.13 eA-3
C157 0.421 0.703 0.040 !       1.13 eA-3
C158 0.667 0.474 0.476 !       1.12 eA-3
C159 0.650 0.215 0.446 !       1.11 eA-3
C160 0.344 0.703 0.019 !       1.09 eA-3
Q161 0.360 0.969 0.063 !       1.04 eA-3
Q162 0.605 0.329 0.399 !       1.04 eA-3
Q163 0.501 0.982 0.117 !       1.04 eA-3
Q164 0.153 0.750 0.196 !       1.03 eA-3
Q165 0.713 0.355 0.491 !       1.01 eA-3
C166 0.550 0.017 0.040 !       1.00 eA-3
C167 0.629 0.065 0.087 !       0.99 eA-3
Q168 0.329 0.627 0.008 !       0.97 eA-3
Q169 0.318 0.638 0.359 !       0.97 eA-3
Q170 0.356 0.059 0.123 !       0.97 eA-3
Q171 0.685 0.547 0.388 !       0.96 eA-3
C172 0.505 0.231 0.413 !       0.96 eA-3
C173 0.618 0.172 0.416 !       0.96 eA-3
C174 0.542 0.264 0.126 !       0.95 eA-3
C175 0.502 0.155 0.501 !       0.93 eA-3
C176 0.469 0.014 0.037 !       0.92 eA-3
C177 0.484 0.485 0.429 !       0.92 eA-3
Q178 0.640 0.390 0.439 !       0.92 eA-3
C179 0.645 0.297 0.063 !       0.91 eA-3
Q180 0.480 0.968 0.423 !       0.91 eA-3
Q181 0.511 0.849 0.102 !       0.91 eA-3
Q182 0.595 0.581 0.009 !       0.90 eA-3
Q183 0.343 0.185 0.112 !       0.90 eA-3
Q184 0.338 0.796 0.077 !       0.89 eA-3
Q185 0.484 0.577 0.084 !       0.89 eA-3
C186 0.321 0.639 0.429 !       0.89 eA-3
C187 0.452 0.217 0.140 !       0.88 eA-3
Q188 0.446 0.517 0.365 !       0.87 eA-3
C189 0.676 0.327 0.040 !       0.87 eA-3
Q190 0.726 0.091 0.102 !       0.87 eA-3
Q191 0.358 0.767 0.087 !       0.86 eA-3
Q192 0.527 0.777 0.063 !       0.86 eA-3
C193 0.497 0.917 0.039 !       0.86 eA-3
Q194 0.353 0.496 0.454 !       0.86 eA-3
C195 0.452 0.202 0.103 !       0.86 eA-3
Q196 0.542 0.939 0.049 !       0.86 eA-3
C197 0.586 0.543 0.490 !       0.85 eA-3
C198 0.500 0.643 0.336 !       0.84 eA-3
Q199 0.557 0.609 0.406 !       0.84 eA-3
;
_refine_diff_density_max 0.782
_refine_diff_density_min -1.113
_refine_diff_density_rms 0.116
_refine_ls_extinction_method none
_refine_ls_goodness_of_fit_ref 1.117
_refine_ls_hydrogen_treatment constr
_refine_ls_matrix_type full
_refine_ls_number_parameters 721
_refine_ls_number_reflns 8752
_refine_ls_number_restraints 54
_refine_ls_restrained_S_all 1.114
_refine_ls_R_factor_all 0.2089
_refine_ls_R_factor_gt 0.1270
_refine_ls_shift/su_max 0.001
_refine_ls_shift/su_mean 0.000
_refine_ls_structure_factor_coef Fsqd
_refine_ls_weighting_details 'w=1/[\s^2^(Fo^2^)+(0.1188P)^2^+56.9326P] where P=(Fo^2^+2Fc^2^)/3'
_refine_ls_weighting_scheme calc
_refine_ls_wR_factor_gt 0.2735
_refine_ls_wR_factor_ref 0.3143
_reflns_Friedel_coverage 0.000
_reflns_number_gt 5067
_reflns_number_total 8752
_reflns_threshold_expression 'I > 2\s(I)'
_cod_data_source_file ic6b02833_si_005.cif
_cod_data_source_block 14_a_sqd
_cod_database_code 4345443
_shelx_shelxl_version_number 2014/7
_shelx_space_group_comment
;
The symmetry employed for this shelxl refinement is uniquely defined
by the following loop, which should always be used as a source of
symmetry information in preference to the above space-group names.
They are only intended as comments.
;
_shelx_estimated_absorpt_t_min 0.864
_shelx_estimated_absorpt_t_max 0.864
_platon_squeeze_void_probe_radius 1.20

loop_
_space_group_symop_operation_xyz
'x, y, z'
'-x, y+1/2, -z+1/2'
'-x, -y, -z'
'x, -y-1/2, z-1/2'

loop_
_atom_site_label
_atom_site_type_symbol
_atom_site_fract_x
_atom_site_fract_y
_atom_site_fract_z
_atom_site_U_iso_or_equiv
_atom_site_adp_type
_atom_site_occupancy
_atom_site_site_symmetry_order
_atom_site_calc_flag
_atom_site_refinement_flags_posn
_atom_site_refinement_flags_adp
C15 C 0.8844(4) 0.4584(6) 0.4135(2) 0.030(3) Uani 1 1 d G .
H15 H 0.9057 0.4298 0.4457 0.036 Uiso 1 1 calc R U
C17 C 0.8819(4) 0.4041(5) 0.3652(3) 0.048(4) Uani 1 1 d G .
C26 C 0.8500(4) 0.4468(6) 0.3171(2) 0.035(4) Uani 1 1 d G .
H26 H 0.8483 0.4104 0.2847 0.043 Uiso 1 1 calc R U
C9 C 0.8207(4) 0.5438(6) 0.3173(2) 0.026(3) Uani 1 1 d G .
C4 C 0.8232(4) 0.5981(5) 0.3657(3) 0.023(3) Uani 1 1 d G .
C12 C 0.8551(4) 0.5554(6) 0.4138(2) 0.022(3) Uani 1 1 d G .
C3 C 0.7812(6) 0.8667(9) 0.3702(4) 0.024(3) Uani 1 1 d . .
H3 H 0.7878 0.9383 0.3686 0.029 Uiso 1 1 calc R U
C2 C 0.8238(5) 0.7913(9) 0.3634(4) 0.020(3) Uani 1 1 d . .
H2 H 0.8654 0.8010 0.3571 0.023 Uiso 1 1 calc R U
C5 C 0.9154(5) 0.6908(9) 0.4761(5) 0.020(3) Uani 1 1 d . U
C1 C 0.7334(5) 0.7131(9) 0.3788(4) 0.019(3) Uani 1 1 d . .
C6 C 0.8594(6) 0.6153(10) 0.4682(5) 0.036(4) Uani 1 1 d . .
H6 H 0.8207 0.6584 0.4648 0.043 Uiso 1 1 calc R U
C7 C 0.7865(5) 0.5916(8) 0.2643(4) 0.017(3) Uani 1 1 d . U
H7 H 0.7590 0.6477 0.2738 0.021 Uiso 1 1 calc R U
C8 C 0.7431(7) 0.5119(12) 0.2311(5) 0.040(4) Uani 1 1 d . .
C10 C 0.7537(6) 0.9579(10) 0.5108(5) 0.025(3) Uani 1 1 d . .
C11 C 0.8326(6) 0.6411(9) 0.2292(5) 0.029(3) Uani 1 1 d . .
C13 C 0.6817(6) 0.8120(12) 0.5361(5) 0.039(4) Uani 1 1 d . .
C14 C 0.7116(6) 0.8638(10) 0.4922(5) 0.031(3) Uani 1 1 d . .
H14 H 0.7394 0.8116 0.4793 0.037 Uiso 1 1 calc R U
C16 C 0.9096(7) 0.7867(11) 0.5003(5) 0.038(4) Uani 1 1 d . .
H16 H 0.8706 0.8066 0.5095 0.045 Uiso 1 1 calc R U
C18 C 0.6648(6) 0.8665(12) 0.5797(5) 0.041(4) Uani 1 1 d . .
H18 H 0.6747 0.9371 0.5834 0.049 Uiso 1 1 calc R U
C19 C 0.9740(6) 0.6643(10) 0.4657(5) 0.030(3) Uani 1 1 d . .
H19 H 0.9792 0.5994 0.4504 0.036 Uiso 1 1 calc R U
C20 C 0.5697(7) 0.8436(12) 0.2509(5) 0.038(4) Uani 1 1 d . .
C21 C 0.8083(7) 0.7180(11) 0.1916(5) 0.041(4) Uani 1 1 d . .
H21 H 0.7662 0.7403 0.1897 0.050 Uiso 1 1 calc R U
C22 C 0.5334(7) 0.9177(11) 0.2175(6) 0.043(4) Uani 1 1 d . .
H22 H 0.5483 0.9859 0.2169 0.052 Uiso 1 1 calc R U
C23 C 1.0265(7) 0.7301(12) 0.4769(5) 0.040(4) Uani 1 1 d . .
H23 H 1.0658 0.7102 0.4683 0.048 Uiso 1 1 calc R U
C24 C 0.8579(6) 0.5426(10) 0.5181(5) 0.029(3) Uani 1 1 d . .
C25 C 0.7602(6) 0.4562(11) 0.1888(5) 0.037(4) Uani 1 1 d . .
H25 H 0.8004 0.4663 0.1794 0.045 Uiso 1 1 calc R U
C27 C 1.0200(8) 0.8236(12) 0.5005(6) 0.045(4) Uani 1 1 d . .
H27 H 1.0551 0.8675 0.5095 0.053 Uiso 1 1 calc R U
C28 C 0.6692(6) 0.9566(11) 0.2650(5) 0.033(3) Uani 1 1 d . U
C29 C 0.9083(8) 0.7251(12) 0.1605(6) 0.052(4) Uani 1 1 d . U
H29 H 0.9329 0.7495 0.1357 0.062 Uiso 1 1 calc R U
C30 C 0.8974(7) 0.6149(11) 0.2325(6) 0.044(4) Uani 1 1 d . .
H30 H 0.9162 0.5682 0.2589 0.052 Uiso 1 1 calc R U
C31 C 0.8031(7) 0.9424(12) 0.5567(5) 0.039(4) Uani 1 1 d . .
H31 H 0.8078 0.8779 0.5739 0.047 Uiso 1 1 calc R U
C32 C 0.6804(7) 0.4924(14) 0.2414(6) 0.055(5) Uani 1 1 d . .
H32 H 0.6665 0.5277 0.2697 0.066 Uiso 1 1 calc R U
C33 C 0.8060(7) 0.4845(13) 0.5184(5) 0.048(4) Uani 1 1 d . .
H33 H 0.7723 0.4873 0.4893 0.057 Uiso 1 1 calc R U
C34 C 0.6735(7) 1.0583(13) 0.2859(6) 0.053(4) Uani 1 1 d . .
H34 H 0.6552 1.0750 0.3160 0.064 Uiso 1 1 calc R U
C35 C 0.5655(6) 0.9415(11) 0.3575(5) 0.040(4) Uani 1 1 d . .
H35 H 0.5328 0.9558 0.3288 0.048 Uiso 1 1 calc R U
C36 C 0.9333(7) 0.6568(11) 0.1976(6) 0.046(4) Uani 1 1 d . .
H36 H 0.9760 0.6371 0.2000 0.055 Uiso 1 1 calc R U
C37 C 0.5561(6) 0.9665(12) 0.4086(5) 0.048(4) Uani 1 1 d . .
C38 C 0.6314(6) 0.8702(11) 0.2894(5) 0.034(3) Uani 1 1 d . .
H38 H 0.6581 0.8073 0.2920 0.041 Uiso 1 1 calc R U
C39 C 0.6040(6) 0.9389(11) 0.4507(5) 0.039(4) Uani 1 1 d . .
H39 H 0.5977 0.9538 0.4858 0.046 Uiso 1 1 calc R U
C40 C 0.5452(8) 0.7443(13) 0.2516(6) 0.053(4) Uani 1 1 d . .
H40 H 0.5683 0.6937 0.2733 0.064 Uiso 1 1 calc R U
C41 C 0.7071(9) 1.1375(14) 0.2596(8) 0.074(5) Uani 1 1 d . .
H41 H 0.7107 1.2057 0.2724 0.088 Uiso 1 1 calc R U
C42 C 0.9616(9) 0.8526(12) 0.5108(6) 0.056(5) Uani 1 1 d . .
H42 H 0.9566 0.9184 0.5252 0.067 Uiso 1 1 calc R U
C43 C 0.7189(8) 0.3863(12) 0.1603(6) 0.054(4) Uani 1 1 d . .
H43 H 0.7326 0.3493 0.1324 0.064 Uiso 1 1 calc R U
C44 C 1.0429(10) 0.8106(16) 0.3121(9) 0.110(8) Uani 1 1 d . .
H44A H 1.0819 0.8472 0.3101 0.166 Uiso 1 1 calc R U
H44B H 1.0331 0.7643 0.2817 0.166 Uiso 1 1 calc R U
H44C H 1.0478 0.7709 0.3451 0.166 Uiso 1 1 calc R U
C45 C 0.7484(8) 1.0535(13) 0.4875(6) 0.050(4) Uani 1 1 d . .
H45 H 0.7170 1.0651 0.4573 0.060 Uiso 1 1 calc R U
C46 C 0.9089(6) 0.5376(11) 0.5606(5) 0.035(4) Uani 1 1 d . .
H46 H 0.9454 0.5779 0.5603 0.042 Uiso 1 1 calc R U
C47 C 0.7324(9) 1.1089(17) 0.2163(8) 0.067(5) Uani 1 1 d . .
H47 H 0.7534 1.1585 0.1986 0.081 Uiso 1 1 calc R U
C48 C 0.8458(8) 0.7614(11) 0.1575(6) 0.056(5) Uani 1 1 d . .
H48 H 0.8297 0.8136 0.1331 0.067 Uiso 1 1 calc R U
C49 C 0.6565(8) 0.3673(14) 0.1710(7) 0.066(5) Uani 1 1 d . .
H49 H 0.6288 0.3192 0.1516 0.079 Uiso 1 1 calc R U
C50 C 0.6404(8) 0.4249(17) 0.2120(7) 0.070(6) Uani 1 1 d . .
H50 H 0.5994 0.4173 0.2202 0.084 Uiso 1 1 calc R U
C51 C 0.8443(7) 1.0252(16) 0.5755(6) 0.059(5) Uani 1 1 d . .
H51 H 0.8774 1.0138 0.6043 0.071 Uiso 1 1 calc R U
C52 C 0.8368(8) 1.1227(13) 0.5523(8) 0.063(5) Uani 1 1 d . .
H52 H 0.8629 1.1781 0.5661 0.075 Uiso 1 1 calc R U
C53 C 0.8916(8) 1.0287(12) 0.3125(8) 0.058(5) Uani 1 1 d . .
H53 H 0.8594 1.0778 0.3129 0.070 Uiso 1 1 calc R U
C54 C 0.4539(8) 0.7923(15) 0.1869(7) 0.065(5) Uani 1 1 d . U
H54 H 0.4158 0.7740 0.1646 0.078 Uiso 1 1 calc R U
C55 C 0.6344(7) 0.8203(15) 0.6172(6) 0.050(4) Uani 1 1 d . .
H55 H 0.6233 0.8594 0.6455 0.060 Uiso 1 1 calc R U
C56 C 0.6985(7) 0.9349(14) 0.2216(6) 0.056(5) Uani 1 1 d . .
H56 H 0.6979 0.8671 0.2082 0.067 Uiso 1 1 calc R U
C57 C 0.4747(7) 0.8901(14) 0.1849(6) 0.055(5) Uani 1 1 d . .
H57 H 0.4512 0.9392 0.1624 0.065 Uiso 1 1 calc R U
C58 C 0.7283(9) 1.0115(19) 0.1982(8) 0.081(6) Uani 1 1 d . .
H58 H 0.7467 0.9951 0.1680 0.097 Uiso 1 1 calc R U
C59 C 0.6724(10) 0.7068(14) 0.5334(6) 0.076(6) Uani 1 1 d . .
H59 H 0.6865 0.6671 0.5066 0.091 Uiso 1 1 calc R U
C60 C 0.4969(8) 1.0241(13) 0.4177(7) 0.070(5) Uani 1 1 d . U
H60A H 0.4649 0.9748 0.4242 0.105 Uiso 1 1 calc R U
H60B H 0.4807 1.0649 0.3861 0.105 Uiso 1 1 calc R U
H60C H 0.5073 1.0694 0.4484 0.105 Uiso 1 1 calc R U
C61 C 0.9503(10) 0.9206(16) 0.2648(7) 0.077(6) Uani 1 1 d . .
H61 H 0.9582 0.8966 0.2315 0.093 Uiso 1 1 calc R U
C62 C 0.9010(10) 0.9861(16) 0.2653(8) 0.076(6) Uani 1 1 d . .
H62 H 0.8735 1.0019 0.2333 0.091 Uiso 1 1 calc R U
C63 C 0.7893(9) 1.1354(12) 0.5077(7) 0.063(5) Uani 1 1 d . .
H63 H 0.7843 1.2001 0.4907 0.075 Uiso 1 1 calc R U
C64 C 0.4856(10) 0.7175(14) 0.2201(8) 0.081(6) Uani 1 1 d . .
H64 H 0.4685 0.6510 0.2219 0.097 Uiso 1 1 calc R U
C65 C 0.6685(6) 0.8716(9) 0.3908(5) 0.029(3) Uani 1 1 d . .
C66 C 0.6221(7) 0.8953(10) 0.3456(5) 0.033(3) Uani 1 1 d . .
C67 C 0.6601(6) 0.8910(10) 0.4444(5) 0.031(3) Uani 1 1 d . .
C68 C 0.9045(7) 0.4714(12) 0.6038(5) 0.048(4) Uani 1 1 d . .
H68 H 0.9388 0.4673 0.6323 0.058 Uiso 1 1 calc R U
C69 C 0.8522(7) 0.4131(12) 0.6054(6) 0.046(4) Uani 1 1 d . U
H69 H 0.8502 0.3698 0.6349 0.055 Uiso 1 1 calc R U
C70 C 0.9900(9) 0.8868(14) 0.3113(7) 0.065(5) Uani 1 1 d . .
C71 C 0.6204(9) 0.7192(17) 0.6133(7) 0.081(6) Uani 1 1 d . .
H71 H 0.5973 0.6876 0.6373 0.097 Uiso 1 1 calc R U
C72 C 0.9765(8) 0.9309(12) 0.3588(6) 0.051(4) Uani 1 1 d . .
H72 H 1.0014 0.9116 0.3915 0.061 Uiso 1 1 calc R U
C73 C 0.6414(11) 0.6608(19) 0.5717(10) 0.106(7) Uani 1 1 d . U
H73 H 0.6342 0.5892 0.5700 0.127 Uiso 1 1 calc R U
C74 C 0.9296(9) 0.9995(16) 0.3596(7) 0.065(5) Uani 1 1 d . .
H74 H 0.9227 1.0276 0.3924 0.078 Uiso 1 1 calc R U
C75 C 0.8021(7) 0.4177(11) 0.5635(6) 0.050(4) Uani 1 1 d . .
H75 H 0.7656 0.3778 0.5642 0.060 Uiso 1 1 calc R U
Se1 Se 0.67069(7) 0.61618(11) 0.38774(6) 0.0344(4) Uani 1 1 d . .
Cu1 Cu 0.71297(11) 0.45855(17) 0.38103(9) 0.0711(7) Uani 1 1 d . .
Br1 Br 0.73345(12) 0.28810(17) 0.38375(9) 0.0973(8) Uani 1 1 d . .
N2 N 0.7937(4) 0.6985(7) 0.3676(4) 0.018(2) Uani 1 1 d . U
N1 N 0.7259(4) 0.8182(7) 0.3799(4) 0.018(2) Uani 1 1 d . .
C77 C 0.9132(8) 0.2990(12) 0.3645(6) 0.062(5) Uani 1 1 d . .
H77A H 0.9379 0.2848 0.3995 0.093 Uiso 1 1 calc R U
H77B H 0.9409 0.2988 0.3378 0.093 Uiso 1 1 calc R U
H77C H 0.8809 0.2463 0.3557 0.093 Uiso 1 1 calc R U

loop_
_atom_site_aniso_label
_atom_site_aniso_U_11
_atom_site_aniso_U_22
_atom_site_aniso_U_33
_atom_site_aniso_U_23
_atom_site_aniso_U_13
_atom_site_aniso_U_12
C15 0.033(8) 0.048(9) 0.005(7) -0.001(6) -0.007(6) 0.017(7)
C17 0.055(10) 0.053(11) 0.037(10) 0.005(9) 0.012(8) 0.009(8)
C26 0.065(10) 0.026(8) 0.015(8) -0.007(6) 0.007(7) 0.023(7)
C9 0.026(7) 0.048(9) 0.006(7) -0.001(6) 0.003(6) 0.009(7)
C4 0.016(7) 0.028(8) 0.023(8) 0.000(6) -0.004(6) -0.001(6)
C12 0.018(7) 0.032(8) 0.020(8) -0.002(6) 0.014(6) 0.011(6)
C3 0.034(8) 0.015(7) 0.017(7) 0.008(6) -0.011(6) -0.001(7)
C2 0.013(6) 0.032(8) 0.015(7) 0.011(6) 0.004(5) 0.007(6)
C5 0.020(3) 0.020(3) 0.020(3) 0.0001(10) 0.0030(11) 0.0004(10)
C1 0.026(7) 0.024(8) 0.004(6) 0.004(5) -0.001(5) 0.001(6)
C6 0.037(8) 0.040(9) 0.029(8) -0.011(7) 0.004(7) 0.023(7)
C7 0.017(3) 0.017(3) 0.017(3) -0.0002(10) 0.0028(11) 0.0005(10)
C8 0.043(10) 0.058(10) 0.015(8) 0.017(7) -0.004(7) 0.008(8)
C10 0.028(8) 0.037(9) 0.013(7) 0.007(7) 0.014(6) 0.005(7)
C11 0.041(9) 0.019(8) 0.021(8) -0.013(6) -0.010(6) -0.006(6)
C13 0.040(9) 0.053(10) 0.017(8) 0.000(8) -0.008(7) 0.006(8)
C14 0.044(9) 0.038(9) 0.012(7) 0.010(6) 0.008(7) 0.008(7)
C16 0.053(10) 0.035(9) 0.028(8) -0.005(7) 0.016(7) 0.001(8)
C18 0.042(9) 0.049(10) 0.026(8) -0.011(8) -0.011(7) 0.000(8)
C19 0.045(9) 0.021(7) 0.028(8) 0.006(6) 0.017(7) 0.014(7)
C20 0.037(9) 0.066(11) 0.012(8) -0.005(7) 0.008(7) 0.010(8)
C21 0.044(9) 0.041(9) 0.034(9) 0.001(8) -0.009(8) 0.002(8)
C22 0.043(10) 0.037(9) 0.049(10) -0.005(8) 0.010(8) 0.007(7)
C23 0.043(10) 0.053(10) 0.029(9) 0.009(8) 0.019(7) -0.006(8)
C24 0.037(9) 0.029(8) 0.020(8) -0.009(6) 0.008(7) 0.001(7)
C25 0.036(9) 0.054(10) 0.020(8) 0.004(8) 0.000(7) -0.011(8)
C27 0.054(11) 0.048(10) 0.027(9) 0.006(8) -0.006(8) -0.008(9)
C28 0.033(3) 0.033(3) 0.033(3) 0.0001(10) 0.0051(12) 0.0003(10)
C29 0.052(4) 0.052(4) 0.052(4) -0.0003(10) 0.0089(12) -0.0004(10)
C30 0.041(9) 0.046(9) 0.042(9) -0.006(8) 0.001(8) 0.012(8)
C31 0.051(10) 0.053(10) 0.016(8) 0.004(7) 0.016(8) 0.013(8)
C32 0.045(10) 0.096(14) 0.024(9) 0.000(9) 0.006(8) -0.013(10)
C33 0.035(9) 0.088(13) 0.020(8) -0.001(9) 0.006(7) 0.004(9)
C34 0.053(10) 0.071(12) 0.032(9) 0.018(9) -0.004(8) 0.025(9)
C35 0.037(9) 0.065(10) 0.017(8) 0.014(7) 0.002(7) 0.024(8)
C36 0.046(10) 0.035(9) 0.059(11) -0.002(8) 0.017(9) -0.014(7)
C37 0.036(9) 0.085(13) 0.023(9) 0.020(8) 0.006(7) 0.041(9)
C38 0.034(8) 0.044(9) 0.023(8) 0.015(7) 0.001(6) 0.019(7)
C39 0.050(10) 0.048(9) 0.020(8) 0.004(7) 0.012(7) 0.025(8)
C40 0.054(11) 0.063(12) 0.041(10) 0.009(9) 0.004(8) -0.019(9)
C41 0.083(14) 0.052(12) 0.082(15) 0.013(11) 0.001(12) 0.014(10)
C42 0.092(15) 0.033(10) 0.042(10) 0.006(8) 0.007(10) -0.004(10)
C43 0.072(12) 0.042(10) 0.046(10) -0.018(8) 0.005(9) -0.022(9)
C44 0.092(16) 0.080(16) 0.14(2) -0.017(14) -0.022(15) 0.032(14)
C45 0.061(11) 0.062(12) 0.028(9) -0.010(9) 0.009(8) -0.016(9)
C46 0.032(8) 0.051(10) 0.020(8) 0.002(7) 0.001(7) 0.016(7)
C47 0.074(13) 0.065(14) 0.067(13) 0.022(12) 0.021(11) 0.003(11)
C48 0.103(14) 0.038(10) 0.022(9) -0.003(7) 0.001(9) -0.029(10)
C49 0.065(13) 0.067(13) 0.052(12) 0.006(10) -0.030(10) -0.026(10)
C50 0.042(11) 0.126(18) 0.039(11) 0.005(12) -0.003(9) -0.010(11)
C51 0.050(11) 0.113(17) 0.019(9) -0.029(10) 0.021(8) -0.022(11)
C52 0.070(13) 0.043(11) 0.075(14) -0.007(10) 0.014(11) -0.038(10)
C53 0.059(12) 0.044(11) 0.067(14) -0.001(10) 0.001(11) -0.017(9)
C54 0.065(5) 0.065(5) 0.065(5) -0.0001(10) 0.0106(13) -0.0003(10)
C55 0.038(9) 0.089(14) 0.025(9) 0.019(9) 0.011(7) 0.005(9)
C56 0.064(11) 0.060(11) 0.047(11) 0.005(9) 0.023(9) 0.020(9)
C57 0.045(10) 0.085(13) 0.031(9) 0.011(9) -0.002(8) 0.028(10)
C58 0.066(13) 0.109(18) 0.072(14) 0.030(14) 0.022(11) 0.011(13)
C59 0.143(18) 0.065(13) 0.024(10) 0.001(9) 0.028(10) -0.023(12)
C60 0.069(5) 0.071(5) 0.069(5) 0.000(2) 0.011(2) 0.002(2)
C61 0.099(16) 0.092(15) 0.033(11) 0.011(10) -0.011(11) 0.016(13)
C62 0.083(15) 0.086(15) 0.047(13) 0.010(11) -0.020(11) -0.004(12)
C63 0.081(13) 0.038(11) 0.068(13) 0.013(9) 0.006(11) 0.012(10)
C64 0.093(15) 0.049(12) 0.104(16) -0.003(11) 0.028(13) -0.034(11)
C65 0.033(8) 0.021(7) 0.029(8) 0.007(7) -0.001(7) 0.001(7)
C66 0.055(10) 0.031(8) 0.015(8) 0.007(6) 0.009(7) 0.011(7)
C67 0.037(8) 0.042(8) 0.012(7) 0.008(7) 0.002(6) 0.011(7)
C68 0.066(11) 0.068(11) 0.008(8) 0.002(8) -0.004(7) 0.036(9)
C69 0.046(4) 0.046(4) 0.046(4) 0.0001(10) 0.0079(12) 0.0002(10)
C70 0.090(14) 0.067(12) 0.030(10) 0.001(10) -0.012(10) -0.022(11)
C71 0.090(15) 0.104(17) 0.051(12) 0.055(12) 0.016(10) -0.027(13)
C72 0.072(12) 0.049(10) 0.028(10) 0.030(8) -0.002(9) -0.003(9)
C73 0.106(7) 0.106(7) 0.106(7) 0.0000(10) 0.0179(16) -0.0003(10)
C74 0.058(12) 0.096(16) 0.041(12) 0.005(11) 0.006(10) -0.029(12)
C75 0.047(10) 0.047(10) 0.064(12) 0.008(9) 0.032(9) -0.001(8)
Se1 0.0347(8) 0.0308(8) 0.0409(9) -0.0011(7) 0.0156(7) -0.0057(7)
Cu1 0.0829(17) 0.0571(15) 0.0704(16) -0.0013(12) 0.0047(13) 0.0005(12)
Br1 0.1162(19) 0.0662(14) 0.1014(18) 0.0050(12) -0.0051(14) 0.0039(13)
N2 0.018(2) 0.018(2) 0.017(2) 0.0001(10) 0.0029(11) 0.0004(10)
N1 0.019(6) 0.022(6) 0.014(6) 0.001(5) 0.004(5) -0.009(5)
C77 0.095(13) 0.061(12) 0.022(9) -0.010(8) -0.012(8) 0.040(10)

loop_
_atom_type_symbol
_atom_type_description
_atom_type_scat_dispersion_real
_atom_type_scat_dispersion_imag
_atom_type_scat_source
C C 0.0033 0.0016 'International Tables Vol C Tables 4.2.6.8 and 6.1.1.4'
H H 0.0000 0.0000 'International Tables Vol C Tables 4.2.6.8 and 6.1.1.4'
N N 0.0061 0.0033 'International Tables Vol C Tables 4.2.6.8 and 6.1.1.4'
Cu Cu 0.3201 1.2651 'International Tables Vol C Tables 4.2.6.8 and 6.1.1.4'
Se Se -0.0929 2.2259 'International Tables Vol C Tables 4.2.6.8 and 6.1.1.4'
Br Br -0.2901 2.4595 'International Tables Vol C Tables 4.2.6.8 and 6.1.1.4'

loop_
_geom_angle_atom_site_label_1
_geom_angle_atom_site_label_2
_geom_angle_atom_site_label_3
_geom_angle
C17 C15 C12 120.0
C17 C15 H15 120.0
C12 C15 H15 120.0
C26 C17 C15 120.0
C26 C17 C77 119.6(7)
C15 C17 C77 120.4(7)
C17 C26 C9 120.0
C17 C26 H26 120.0
C9 C26 H26 120.0
C26 C9 C4 120.0
C26 C9 C7 120.0(6)
C4 C9 C7 119.9(6)
C12 C4 C9 120.0
C12 C4 N2 118.3(6)
C9 C4 N2 121.7(6)
C4 C12 C15 120.0
C4 C12 C6 120.9(7)
C15 C12 C6 119.1(7)
C2 C3 N1 107.8(10)
C2 C3 H3 126.1
N1 C3 H3 126.1
C3 C2 N2 106.4(10)
C3 C2 H2 126.8
N2 C2 H2 126.8
C19 C5 C16 117.3(12)
C19 C5 C6 122.5(11)
C16 C5 C6 119.8(11)
N1 C1 N2 104.9(9)
N1 C1 Se1 124.8(8)
N2 C1 Se1 130.2(9)
C5 C6 C12 110.9(9)
C5 C6 C24 113.3(10)
C12 C6 C24 113.7(10)
C5 C6 H6 106.1
C12 C6 H6 106.1
C24 C6 H6 106.1
C8 C7 C9 111.1(9)
C8 C7 C11 110.1(9)
C9 C7 C11 113.8(9)
C8 C7 H7 107.2
C9 C7 H7 107.2
C11 C7 H7 107.2
C25 C8 C32 115.3(14)
C25 C8 C7 123.6(12)
C32 C8 C7 121.1(13)
C45 C10 C31 117.9(13)
C45 C10 C14 125.6(12)
C31 C10 C14 116.5(12)
C21 C11 C30 117.0(13)
C21 C11 C7 118.2(12)
C30 C11 C7 124.9(12)
C59 C13 C18 118.7(14)
C59 C13 C14 118.3(13)
C18 C13 C14 123.0(14)
C13 C14 C67 109.9(11)
C13 C14 C10 114.8(10)
C67 C14 C10 111.4(10)
C13 C14 H14 106.7
C67 C14 H14 106.7
C10 C14 H14 106.7
C42 C16 C5 120.0(13)
C42 C16 H16 120.0
C5 C16 H16 120.0
C55 C18 C13 122.5(15)
C55 C18 H18 118.7
C13 C18 H18 118.7
C5 C19 C23 122.6(12)
C5 C19 H19 118.7
C23 C19 H19 118.7
C40 C20 C22 117.5(14)
C40 C20 C38 119.0(13)
C22 C20 C38 123.3(14)
C48 C21 C11 121.1(14)
C48 C21 H21 119.5
C11 C21 H21 119.5
C20 C22 C57 121.0(14)
C20 C22 H22 119.5
C57 C22 H22 119.5
C27 C23 C19 119.3(13)
C27 C23 H23 120.4
C19 C23 H23 120.4
C33 C24 C46 120.7(13)
C33 C24 C6 117.7(12)
C46 C24 C6 121.6(12)
C43 C25 C8 120.9(14)
C43 C25 H25 119.6
C8 C25 H25 119.6
C23 C27 C42 119.2(14)
C23 C27 H27 120.4
C42 C27 H27 120.4
C56 C28 C34 118.5(14)
C56 C28 C38 120.1(13)
C34 C28 C38 121.4(12)
C36 C29 C48 121.6(15)
C36 C29 H29 119.2
C48 C29 H29 119.2
C36 C30 C11 121.0(14)
C36 C30 H30 119.5
C11 C30 H30 119.5
C51 C31 C10 119.6(14)
C51 C31 H31 120.2
C10 C31 H31 120.2
C50 C32 C8 122.6(15)
C50 C32 H32 118.7
C8 C32 H32 118.7
C24 C33 C75 119.8(14)
C24 C33 H33 120.1
C75 C33 H33 120.1
C28 C34 C41 119.0(15)
C28 C34 H34 120.5
C41 C34 H34 120.5
C37 C35 C66 124.0(12)
C37 C35 H35 118.0
C66 C35 H35 118.0
C29 C36 C30 120.7(15)
C29 C36 H36 119.6
C30 C36 H36 119.6
C35 C37 C39 116.7(12)
C35 C37 C60 120.9(12)
C39 C37 C60 122.3(13)
C66 C38 C20 114.2(11)
C66 C38 C28 112.3(11)
C20 C38 C28 110.8(10)
C66 C38 H38 106.3
C20 C38 H38 106.3
C28 C38 H38 106.3
C67 C39 C37 124.5(12)
C67 C39 H39 117.7
C37 C39 H39 117.7
C20 C40 C64 121.5(16)
C20 C40 H40 119.3
C64 C40 H40 119.3
C47 C41 C34 117.9(17)
C47 C41 H41 121.0
C34 C41 H41 121.0
C27 C42 C16 121.4(15)
C27 C42 H42 119.3
C16 C42 H42 119.3
C25 C43 C49 123.4(15)
C25 C43 H43 118.3
C49 C43 H43 118.3
C70 C44 H44A 109.5
C70 C44 H44B 109.5
H44A C44 H44B 109.5
C70 C44 H44C 109.5
H44A C44 H44C 109.5
H44B C44 H44C 109.5
C10 C45 C63 121.4(15)
C10 C45 H45 119.3
C63 C45 H45 119.3
C24 C46 C68 118.7(14)
C24 C46 H46 120.6
C68 C46 H46 120.6
C58 C47 C41 121.5(19)
C58 C47 H47 119.3
C41 C47 H47 119.3
C21 C48 C29 118.3(15)
C21 C48 H48 120.9
C29 C48 H48 120.9
C50 C49 C43 114.5(15)
C50 C49 H49 122.7
C43 C49 H49 122.7
C32 C50 C49 123.4(16)
C32 C50 H50 118.3
C49 C50 H50 118.3
C52 C51 C31 121.6(15)
C52 C51 H51 119.2
C31 C51 H51 119.2
C51 C52 C63 117.7(15)
C51 C52 H52 121.2
C63 C52 H52 121.2
C62 C53 C74 119.7(18)
C62 C53 H53 120.1
C74 C53 H53 120.1
C57 C54 C64 123.3(17)
C57 C54 H54 118.4
C64 C54 H54 118.4
C71 C55 C18 120.0(16)
C71 C55 H55 120.0
C18 C55 H55 120.0
C58 C56 C28 120.3(17)
C58 C56 H56 119.8
C28 C56 H56 119.8
C54 C57 C22 118.6(15)
C54 C57 H57 120.7
C22 C57 H57 120.7
C47 C58 C56 122.8(19)
C47 C58 H58 118.6
C56 C58 H58 118.6
C13 C59 C73 118.0(18)
C13 C59 H59 121.0
C73 C59 H59 121.0
C37 C60 H60A 109.5
C37 C60 H60B 109.5
H60A C60 H60B 109.5
C37 C60 H60C 109.5
H60A C60 H60C 109.5
H60B C60 H60C 109.5
C62 C61 C70 123.4(19)
C62 C61 H61 118.3
C70 C61 H61 118.3
C61 C62 C53 119.5(18)
C61 C62 H62 120.2
C53 C62 H62 120.2
C52 C63 C45 121.8(15)
C52 C63 H63 119.1
C45 C63 H63 119.1
C54 C64 C40 118.1(16)
C54 C64 H64 121.0
C40 C64 H64 121.0
C66 C65 C67 123.3(12)
C66 C65 N1 116.4(11)
C67 C65 N1 120.2(11)
C65 C66 C35 115.2(11)
C65 C66 C38 122.0(12)
C35 C66 C38 122.8(12)
C39 C67 C65 116.2(11)
C39 C67 C14 122.2(11)
C65 C67 C14 121.6(11)
C69 C68 C46 121.8(14)
C69 C68 H68 119.1
C46 C68 H68 119.1
C68 C69 C75 119.4(15)
C68 C69 H69 120.3
C75 C69 H69 120.3
C61 C70 C72 114.1(18)
C61 C70 C44 124.6(18)
C72 C70 C44 121.3(16)
C55 C71 C73 118.4(17)
C55 C71 H71 120.8
C73 C71 H71 120.8
C74 C72 C70 123.0(16)
C74 C72 H72 118.5
C70 C72 H72 118.5
C59 C73 C71 122(2)
C59 C73 H73 119.0
C71 C73 H73 119.0
C72 C74 C53 120.0(17)
C72 C74 H74 120.0
C53 C74 H74 120.0
C69 C75 C33 119.6(14)
C69 C75 H75 120.2
C33 C75 H75 120.2
C1 Se1 Cu1 106.9(4)
Br1 Cu1 Se1 165.10(14)
C2 N2 C1 111.2(9)
C2 N2 C4 124.6(9)
C1 N2 C4 123.9(9)
C1 N1 C3 109.6(9)
C1 N1 C65 124.9(9)
C3 N1 C65 125.4(10)
C17 C77 H77A 109.5
C17 C77 H77B 109.5
H77A C77 H77B 109.5
C17 C77 H77C 109.5
H77A C77 H77C 109.5
H77B C77 H77C 109.5

loop_
_geom_bond_atom_site_label_1
_geom_bond_atom_site_label_2
_geom_bond_distance
C15 C17 1.3900
C15 C12 1.3900
C15 H15 0.9300
C17 C26 1.3900
C17 C77 1.502(15)
C26 C9 1.3900
C26 H26 0.9300
C9 C4 1.3900
C9 C7 1.530(12)
C4 C12 1.3900
C4 N2 1.434(10)
C12 C6 1.553(13)
C3 C2 1.351(15)
C3 N1 1.384(14)
C3 H3 0.9300
C2 N2 1.361(14)
C2 H2 0.9300
C5 C19 1.354(16)
C5 C16 1.384(17)
C5 C6 1.518(17)
C1 N1 1.356(14)
C1 N2 1.367(14)
C1 Se1 1.859(11)
C6 C24 1.564(18)
C6 H6 0.9800
C7 C8 1.525(18)
C7 C11 1.555(17)
C7 H7 0.9800
C8 C25 1.375(18)
C8 C32 1.418(19)
C10 C45 1.353(19)
C10 C31 1.432(18)
C10 C14 1.524(17)
C11 C21 1.399(18)
C11 C30 1.403(18)
C13 C59 1.36(2)
C13 C18 1.392(18)
C13 C14 1.512(18)
C14 C67 1.518(17)
C14 H14 0.9800
C16 C42 1.38(2)
C16 H16 0.9300
C18 C55 1.361(19)
C18 H18 0.9300
C19 C23 1.387(18)
C19 H19 0.9300
C20 C40 1.37(2)
C20 C22 1.406(19)
C20 C38 1.526(18)
C21 C48 1.378(19)
C21 H21 0.9300
C22 C57 1.41(2)
C22 H22 0.9300
C23 C27 1.351(19)
C23 H23 0.9300
C24 C33 1.330(18)
C24 C46 1.384(17)
C25 C43 1.366(18)
C25 H25 0.9300
C27 C42 1.36(2)
C27 H27 0.9300
C28 C56 1.366(18)
C28 C34 1.400(19)
C28 C38 1.552(18)
C29 C36 1.322(19)
C29 C48 1.39(2)
C29 H29 0.9300
C30 C36 1.361(19)
C30 H30 0.9300
C31 C51 1.40(2)
C31 H31 0.9300
C32 C50 1.34(2)
C32 H32 0.9300
C33 C75 1.429(19)
C33 H33 0.9300
C34 C41 1.46(2)
C34 H34 0.9300
C35 C37 1.366(17)
C35 C66 1.413(17)
C35 H35 0.9300
C36 H36 0.9300
C37 C39 1.380(17)
C37 C60 1.504(19)
C38 C66 1.489(17)
C38 H38 0.9800
C39 C67 1.372(17)
C39 H39 0.9300
C40 C64 1.41(2)
C40 H40 0.9300
C41 C47 1.34(2)
C41 H41 0.9300
C42 H42 0.9300
C43 C49 1.41(2)
C43 H43 0.9300
C44 C70 1.48(2)
C44 H44A 0.9600
C44 H44B 0.9600
C44 H44C 0.9600
C45 C63 1.40(2)
C45 H45 0.9300
C46 C68 1.389(18)
C46 H46 0.9300
C47 C58 1.33(2)
C47 H47 0.9300
C48 H48 0.9300
C49 C50 1.35(2)
C49 H49 0.9300
C50 H50 0.9300
C51 C52 1.38(2)
C51 H51 0.9300
C52 C63 1.38(2)
C52 H52 0.9300
C53 C62 1.35(2)
C53 C74 1.36(2)
C53 H53 0.9300
C54 C57 1.33(2)
C54 C64 1.37(2)
C54 H54 0.9300
C55 C71 1.33(2)
C55 H55 0.9300
C56 C58 1.35(2)
C56 H56 0.9300
C57 H57 0.9300
C58 H58 0.9300
C59 C73 1.38(3)
C59 H59 0.9300
C60 H60A 0.9600
C60 H60B 0.9600
C60 H60C 0.9600
C61 C62 1.34(2)
C61 C70 1.39(2)
C61 H61 0.9300
C62 H62 0.9300
C63 H63 0.9300
C64 H64 0.9300
C65 C66 1.401(17)
C65 C67 1.404(17)
C65 N1 1.461(15)
C68 C69 1.34(2)
C68 H68 0.9300
C69 C75 1.36(2)
C69 H69 0.9300
C70 C72 1.39(2)
C71 C73 1.42(3)
C71 H71 0.9300
C72 C74 1.33(2)
C72 H72 0.9300
C73 H73 0.9300
C74 H74 0.9300
C75 H75 0.9300
Se1 Cu1 2.227(3)
Cu1 Br1 2.225(3)
C77 H77A 0.9600
C77 H77B 0.9600
C77 H77C 0.9600

loop_
_platon_squeeze_void_nr
_platon_squeeze_void_average_x
_platon_squeeze_void_average_y
_platon_squeeze_void_average_z
_platon_squeeze_void_volume
_platon_squeeze_void_count_electrons
_platon_squeeze_void_content
1 0.500 0.000 0.000 422 143 ' '
2 0.500 0.500 0.500 421 143 ' '
3 0.856 0.225 0.246 9 0 ' '
4 0.856 0.275 0.746 9 0 ' '
5 0.143 0.725 0.254 9 0 ' '
6 0.144 0.775 0.754 9 0 ' '
